data_7219441
loop_
_publ_author_name
'Tian, Li'
'Zhou, Shang Yong'
'Li, Xin'
'Li, Ting'
'Liu, Zhong Yi'
'Wang, Xiuguang'

_publ_section_title
;
 A series of heterospin complexes based on lanthanides and pyridine
 biradicals: synthesis, structure and magnetic properties
;
_journal_name_full 'RSC Adv.'
_journal_paper_doi 10.1039/C4RA15074K
_journal_year 2015
_chemical_formula_sum 'C37.5 H38 Dy F18 N5 O10'
_chemical_formula_weight 1223.23
_chemical_name_systematic
; 
 ? 
;
_space_group_IT_number 2
_symmetry_cell_setting monoclinic
_symmetry_space_group_name_Hall '-P 1'
_symmetry_space_group_name_H-M 'P -1'
_atom_sites_solution_hydrogens geom
_atom_sites_solution_primary direct
_atom_sites_solution_secondary difmap
_audit_creation_method SHELXL-97
_audit_update_record
;
2014-03-05 deposited with the CCDC.
2015-01-30 downloaded from the CCDC.
;
_cell_angle_alpha 89.49(3)
_cell_angle_beta 80.03(3)
_cell_angle_gamma 75.48(3)
_cell_formula_units_Z 4
_cell_length_a 12.223(2)
_cell_length_b 12.935(3)
_cell_length_c 31.349(6)
_cell_measurement_reflns_used 23334
_cell_measurement_temperature 153(2)
_cell_measurement_theta_max 25.01
_cell_measurement_theta_min 1.32
_cell_volume 4722.6(18)
_computing_structure_refinement 'SHELXL-97 (Sheldrick, 1997)'
_computing_structure_solution 'SHELXS-97 (Sheldrick, 1990)'
_diffrn_ambient_temperature 153(2)
_diffrn_measured_fraction_theta_full 0.979
_diffrn_measured_fraction_theta_max 0.979
_diffrn_radiation_monochromator graphite
_diffrn_radiation_source 'fine-focus sealed tube'
_diffrn_radiation_type MoK\a
_diffrn_radiation_wavelength 0.71073
_diffrn_reflns_av_R_equivalents 0.0320
_diffrn_reflns_av_sigmaI/netI 0.0697
_diffrn_reflns_limit_h_max 14
_diffrn_reflns_limit_h_min -13
_diffrn_reflns_limit_k_max 13
_diffrn_reflns_limit_k_min -15
_diffrn_reflns_limit_l_max 22
_diffrn_reflns_limit_l_min -37
_diffrn_reflns_number 23334
_diffrn_reflns_theta_full 25.01
_diffrn_reflns_theta_max 25.01
_diffrn_reflns_theta_min 1.32
_exptl_absorpt_coefficient_mu 1.711
_exptl_crystal_density_diffrn 1.720
_exptl_crystal_density_method 'not measured'
_exptl_crystal_F_000 2424
_refine_diff_density_max 6.439
_refine_diff_density_min -4.325
_refine_diff_density_rms 0.222
_refine_ls_extinction_method none
_refine_ls_goodness_of_fit_ref 1.144
_refine_ls_hydrogen_treatment constr
_refine_ls_matrix_type full
_refine_ls_number_parameters 1246
_refine_ls_number_reflns 16344
_refine_ls_number_restraints 159
_refine_ls_restrained_S_all 1.154
_refine_ls_R_factor_all 0.1217
_refine_ls_R_factor_gt 0.1037
_refine_ls_shift/su_max 1.057
_refine_ls_shift/su_mean 0.006
_refine_ls_structure_factor_coef Fsqd
_refine_ls_weighting_details 'calc w=1/[\s^2^(Fo^2^)+(0.0753P)^2^+132.5166P] where P=(Fo^2^+2Fc^2^)/3'
_refine_ls_weighting_scheme calc
_refine_ls_wR_factor_gt 0.2380
_refine_ls_wR_factor_ref 0.2480
_reflns_number_gt 13437
_reflns_number_total 16344
_reflns_threshold_expression >2sigma(I)
_cod_data_source_file c4ra15074k2.cif
_cod_data_source_block n130527a
_cod_original_cell_volume 4722.6(16)
_cod_original_sg_symbol_H-M P-1
_cod_database_code 7219441

loop_
_symmetry_equiv_pos_as_xyz
'x, y, z'
'-x, -y, -z'

loop_
_atom_site_label
_atom_site_type_symbol
_atom_site_fract_x
_atom_site_fract_y
_atom_site_fract_z
_atom_site_U_iso_or_equiv
_atom_site_adp_type
_atom_site_occupancy
_atom_site_symmetry_multiplicity
_atom_site_calc_flag
_atom_site_refinement_flags
Dy1 Dy 0.83115(5) 0.79501(5) 0.397865(19) 0.02173(17) Uani 1 1 d .
Dy2 Dy 0.27061(5) 0.32107(5) 0.15923(2) 0.02634(19) Uani 1 1 d .
C1 C 0.8785(11) 0.7364(10) 0.2705(4) 0.0248(11) Uani 1 1 d .
C2 C 0.8260(11) 0.7790(10) 0.2360(4) 0.0248(11) Uani 1 1 d .
H2 H 0.8650 0.8100 0.2133 0.030 Uiso 1 1 calc R
C3 C 0.7144(11) 0.7739(10) 0.2363(4) 0.0248(11) Uani 1 1 d .
H3 H 0.6763 0.8036 0.2141 0.030 Uiso 1 1 calc R
C4 C 0.6588(11) 0.7240(10) 0.2700(4) 0.0248(11) Uani 1 1 d .
H4 H 0.5835 0.7201 0.2708 0.030 Uiso 1 1 calc R
C5 C 0.7199(11) 0.6804(10) 0.3023(4) 0.0248(11) Uani 1 1 d .
C6 C 0.9925(12) 0.7436(10) 0.2734(4) 0.028(3) Uani 1 1 d .
C7 C 0.6684(10) 0.6242(9) 0.3374(4) 0.021(3) Uani 1 1 d .
C8 C 1.1889(13) 0.7489(15) 0.2536(5) 0.044(4) Uani 1 1 d .
C9 C 0.5572(11) 0.5129(11) 0.3740(5) 0.031(3) Uani 1 1 d .
C10 C 1.1576(16) 0.760(2) 0.3002(6) 0.073(7) Uani 1 1 d .
C11 C 0.6216(12) 0.5549(11) 0.4067(5) 0.030(3) Uani 1 1 d .
C12 C 1.265(2) 0.796(3) 0.2253(8) 0.100(10) Uani 1 1 d .
H12A H 1.2260 0.8678 0.2195 0.150 Uiso 1 1 calc R
H12B H 1.2922 0.7548 0.1986 0.150 Uiso 1 1 calc R
H12C H 1.3297 0.7986 0.2387 0.150 Uiso 1 1 calc R
C13 C 1.2563(17) 0.6182(17) 0.2450(7) 0.072(6) Uani 1 1 d .
H13A H 1.3375 0.6088 0.2431 0.108 Uiso 1 1 calc R
H13B H 1.2416 0.5930 0.2183 0.108 Uiso 1 1 calc R
H13C H 1.2284 0.5783 0.2685 0.108 Uiso 1 1 calc R
C14 C 0.4273(13) 0.5327(13) 0.3900(6) 0.046(4) Uani 1 1 d .
H14A H 0.3950 0.6070 0.3980 0.069 Uiso 1 1 calc R
H14B H 0.4136 0.4902 0.4146 0.069 Uiso 1 1 calc R
H14C H 0.3920 0.5133 0.3672 0.069 Uiso 1 1 calc R
C15 C 0.6079(14) 0.3969(12) 0.3580(6) 0.049(4) Uani 1 1 d .
H15A H 0.5701 0.3815 0.3353 0.074 Uiso 1 1 calc R
H15B H 0.5969 0.3504 0.3815 0.074 Uiso 1 1 calc R
H15C H 0.6885 0.3858 0.3470 0.074 Uiso 1 1 calc R
C16 C 1.1231(19) 0.8927(15) 0.3090(9) 0.079(7) Uani 1 1 d .
H16A H 1.0495 0.9147 0.3276 0.118 Uiso 1 1 calc R
H16B H 1.1199 0.9274 0.2819 0.118 Uiso 1 1 calc R
H16C H 1.1801 0.9120 0.3226 0.118 Uiso 1 1 calc R
C17 C 1.2247(14) 0.7220(15) 0.3316(5) 0.048(4) Uani 1 1 d .
H17A H 1.2343 0.6462 0.3338 0.072 Uiso 1 1 calc R
H17B H 1.1874 0.7569 0.3591 0.072 Uiso 1 1 calc R
H17C H 1.2985 0.7367 0.3236 0.072 Uiso 1 1 calc R
C18 C 0.5484(13) 0.6443(12) 0.4386(5) 0.038(3) Uani 1 1 d .
H18A H 0.5974 0.6728 0.4534 0.056 Uiso 1 1 calc R
H18B H 0.4964 0.6164 0.4592 0.056 Uiso 1 1 calc R
H18C H 0.5055 0.6999 0.4231 0.056 Uiso 1 1 calc R
C19 C 0.6925(14) 0.4675(12) 0.4301(6) 0.045(4) Uani 1 1 d .
H19A H 0.7453 0.4167 0.4093 0.067 Uiso 1 1 calc R
H19B H 0.6428 0.4321 0.4484 0.067 Uiso 1 1 calc R
H19C H 0.7346 0.4981 0.4475 0.067 Uiso 1 1 calc R
C20 C 0.7887(12) 1.0655(10) 0.3008(5) 0.031(3) Uani 1 1 d .
C21 C 0.7468(12) 0.9844(10) 0.3297(4) 0.024(3) Uani 1 1 d .
C22 C 0.6301(11) 0.9917(11) 0.3399(4) 0.029(3) Uani 1 1 d .
H22 H 0.5789 1.0496 0.3305 0.035 Uiso 1 1 calc R
C23 C 0.5878(11) 0.9154(10) 0.3637(4) 0.023(3) Uani 1 1 d .
C24 C 0.4592(12) 0.9182(12) 0.3683(5) 0.038(4) Uani 1 1 d .
C25 C 1.1083(14) 0.6072(14) 0.4740(5) 0.041(4) Uani 1 1 d .
C26 C 0.989(2) 0.6696(19) 0.4666(8) 0.079(6) Uani 1 1 d U
C27 C 0.902(2) 0.704(2) 0.5067(8) 0.089(8) Uani 1 1 d .
H27 H 0.9225 0.6956 0.5340 0.107 Uiso 1 1 calc R
C28 C 0.784(2) 0.7497(19) 0.5017(8) 0.079(7) Uani 1 1 d .
C29 C 0.6971(15) 0.7752(15) 0.5435(5) 0.050(5) Uani 1 1 d .
C30 C 1.080(2) 0.9878(15) 0.4324(10) 0.077(7) Uani 1 1 d .
C31 C 0.971(2) 0.958(3) 0.4289(9) 0.096(8) Uani 1 1 d U
C33 C 0.755(2) 1.039(2) 0.4450(9) 0.097(5) Uani 1 1 d U
C34 C 0.6593(16) 1.1355(12) 0.4627(6) 0.048(4) Uani 1 1 d .
C35 C -0.0248(10) 0.4692(6) 0.2327(4) 0.0202(10) Uani 1 1 d D
C36 C -0.1386(10) 0.4720(7) 0.2310(4) 0.0202(10) Uani 1 1 d D
H36 H -0.1844 0.4446 0.2527 0.024 Uiso 1 1 calc R
C37 C -0.1795(10) 0.5182(7) 0.1947(4) 0.0202(10) Uani 1 1 d D
H37 H -0.2557 0.5217 0.1933 0.024 Uiso 1 1 calc R
C38 C -0.1111(10) 0.5637(7) 0.1571(4) 0.0202(10) Uani 1 1 d DU
H38 H -0.1367 0.5934 0.1324 0.024 Uiso 1 1 calc R
C39 C 0.0003(10) 0.5511(7) 0.1677(4) 0.0202(10) Uani 1 1 d D
C40 C 0.0292(11) 0.4094(9) 0.2671(4) 0.021(3) Uani 1 1 d .
C41 C 0.0718(12) 0.6017(11) 0.1384(4) 0.031(3) Uani 1 1 d .
C42 C 0.0537(13) 0.3495(11) 0.3376(4) 0.032(3) Uani 1 1 d .
C43 C 0.1278(15) 0.7127(16) 0.0813(6) 0.056(5) Uani 1 1 d .
C44 C 0.1665(12) 0.2987(10) 0.3048(4) 0.026(3) Uani 1 1 d .
C45 C 0.2342(15) 0.6283(13) 0.0894(5) 0.043(4) Uani 1 1 d .
C46 C 0.0609(15) 0.4457(15) 0.3633(5) 0.053(5) Uani 1 1 d .
H46A H 0.0940 0.4923 0.3441 0.080 Uiso 1 1 calc R
H46B H 0.1079 0.4223 0.3848 0.080 Uiso 1 1 calc R
H46C H -0.0148 0.4834 0.3772 0.080 Uiso 1 1 calc R
C47 C 0.0091(14) 0.2693(14) 0.3671(5) 0.045(4) Uani 1 1 d .
H47A H -0.0559 0.3064 0.3880 0.067 Uiso 1 1 calc R
H47B H 0.0686 0.2312 0.3820 0.067 Uiso 1 1 calc R
H47C H -0.0136 0.2196 0.3501 0.067 Uiso 1 1 calc R
C48 C 0.124(2) 0.8277(17) 0.0957(8) 0.083(7) Uani 1 1 d .
H48A H 0.0457 0.8682 0.1034 0.124 Uiso 1 1 calc R
H48B H 0.1628 0.8611 0.0723 0.124 Uiso 1 1 calc R
H48C H 0.1617 0.8254 0.1203 0.124 Uiso 1 1 calc R
C49 C 0.096(2) 0.723(2) 0.0377(8) 0.091(7) Uani 1 1 d U
H49A H 0.1022 0.6532 0.0256 0.137 Uiso 1 1 calc R
H49B H 0.1458 0.7574 0.0192 0.137 Uiso 1 1 calc R
H49C H 0.0177 0.7649 0.0400 0.137 Uiso 1 1 calc R
C50 C 0.1749(15) 0.1836(10) 0.2902(5) 0.038(4) Uani 1 1 d .
H50A H 0.2319 0.1642 0.2644 0.058 Uiso 1 1 calc R
H50B H 0.1019 0.1786 0.2843 0.058 Uiso 1 1 calc R
H50C H 0.1963 0.1360 0.3127 0.058 Uiso 1 1 calc R
C51 C 0.2751(14) 0.3083(12) 0.3175(5) 0.040(4) Uani 1 1 d .
H51A H 0.3386 0.2744 0.2954 0.059 Uiso 1 1 calc R
H51B H 0.2835 0.2742 0.3445 0.059 Uiso 1 1 calc R
H51C H 0.2734 0.3824 0.3207 0.059 Uiso 1 1 calc R
C52 C 0.275(2) 0.5359(18) 0.0543(6) 0.074(6) Uani 1 1 d .
H52A H 0.3359 0.4815 0.0625 0.111 Uiso 1 1 calc R
H52B H 0.3012 0.5632 0.0270 0.111 Uiso 1 1 calc R
H52C H 0.2116 0.5059 0.0518 0.111 Uiso 1 1 calc R
C53 C 0.3266(17) 0.6760(18) 0.1021(8) 0.076(7) Uani 1 1 d .
H53A H 0.2958 0.7194 0.1282 0.115 Uiso 1 1 calc R
H53B H 0.3516 0.7191 0.0792 0.115 Uiso 1 1 calc R
H53C H 0.3907 0.6194 0.1069 0.115 Uiso 1 1 calc R
C54 C -0.0287(15) 0.1595(13) 0.1975(5) 0.045(4) Uani 1 1 d .
C55 C 0.0372(13) 0.2299(12) 0.1696(5) 0.035(3) Uani 1 1 d .
C56 C 0.0070(13) 0.2627(12) 0.1299(4) 0.035(3) Uani 1 1 d .
H56 H -0.0476 0.2358 0.1196 0.042 Uiso 1 1 calc R
C57 C 0.0555(14) 0.3337(13) 0.1055(5) 0.040(4) Uani 1 1 d .
C58 C 0.0118(17) 0.3707(16) 0.0636(5) 0.054(5) Uani 1 1 d .
C59 C 0.5066(18) 0.0332(13) 0.2161(6) 0.056(5) Uani 1 1 d .
C60 C 0.4699(15) 0.1481(12) 0.2015(5) 0.040(4) Uani 1 1 d .
C61 C 0.5376(16) 0.2125(14) 0.2082(7) 0.060(5) Uani 1 1 d .
H61 H 0.6024 0.1854 0.2205 0.072 Uiso 1 1 calc R
C62 C 0.5104(13) 0.3221(12) 0.1964(5) 0.041(4) Uani 1 1 d .
C63 C 0.5978(14) 0.3861(14) 0.2010(6) 0.049(4) Uani 1 1 d .
C64 C 0.3338(17) 0.0075(13) 0.0752(6) 0.054(5) Uani 1 1 d .
C65 C 0.3560(13) 0.1141(11) 0.0864(5) 0.037(3) Uani 1 1 d .
C66 C 0.4490(17) 0.1474(14) 0.0612(6) 0.058(5) Uani 1 1 d .
H66 H 0.4951 0.1042 0.0380 0.070 Uiso 1 1 calc R
C67 C 0.4710(14) 0.2418(13) 0.0706(5) 0.042(4) Uani 1 1 d .
C68 C 0.567(2) 0.2741(17) 0.0415(7) 0.074(7) Uani 1 1 d .
C69 C 0.644(4) 0.581(3) 0.0825(15) 0.192(19) Uani 1 1 d DU
H69A H 0.6601 0.5869 0.0516 0.288 Uiso 1 1 calc R
H69B H 0.5773 0.5531 0.0901 0.288 Uiso 1 1 calc R
H69C H 0.7083 0.5330 0.0918 0.288 Uiso 1 1 calc R
C70 C 0.621(3) 0.692(2) 0.1050(10) 0.122(11) Uani 1 1 d DU
H70A H 0.5390 0.7268 0.1107 0.147 Uiso 1 1 calc R
H70B H 0.6491 0.6864 0.1322 0.147 Uiso 1 1 calc R
C71 C 0.686(2) 0.756(2) 0.0725(9) 0.116(11) Uani 1 1 d D
H71A H 0.6495 0.7712 0.0473 0.139 Uiso 1 1 calc R
H71B H 0.7647 0.7147 0.0629 0.139 Uiso 1 1 calc R
C72 C 0.6854(18) 0.8621(19) 0.0955(7) 0.088(8) Uani 1 1 d D
H72A H 0.6075 0.9066 0.1025 0.106 Uiso 1 1 calc R
H72B H 0.7154 0.8472 0.1222 0.106 Uiso 1 1 calc R
C73 C 0.761(2) 0.9205(19) 0.0645(8) 0.084(7) Uani 1 1 d D
H73A H 0.7267 0.9385 0.0389 0.101 Uiso 1 1 calc R
H73B H 0.8359 0.8717 0.0554 0.101 Uiso 1 1 calc R
C74 C 0.778(5) 1.024(3) 0.0841(17) 0.24(3) Uani 1 1 d DU
H74A H 0.7974 1.0104 0.1126 0.292 Uiso 1 1 calc R
H74B H 0.7065 1.0794 0.0872 0.292 Uiso 1 1 calc R
C75 C 0.875(5) 1.063(4) 0.0547(18) 0.24(3) Uani 1 1 d DU
H75A H 0.8581 1.0710 0.0258 0.353 Uiso 1 1 calc R
H75B H 0.9466 1.0114 0.0541 0.353 Uiso 1 1 calc R
H75C H 0.8786 1.1304 0.0659 0.353 Uiso 1 1 calc R
F1 F 0.7064(8) 1.1456(8) 0.2909(4) 0.061(3) Uani 1 1 d .
F2 F 0.8481(10) 1.0186(8) 0.2631(3) 0.059(3) Uani 1 1 d .
F3 F 0.8587(9) 1.1090(8) 0.3185(3) 0.057(3) Uani 1 1 d .
F4 F 0.3986(7) 1.0110(8) 0.3544(3) 0.056(3) Uani 1 1 d .
F5 F 0.4142(7) 0.9094(8) 0.4082(3) 0.055(3) Uani 1 1 d .
F6 F 0.4462(7) 0.8386(9) 0.3454(4) 0.061(3) Uani 1 1 d .
F7 F 1.159(2) 0.910(2) 0.4457(8) 0.176(9) Uani 1 1 d U
F8 F 1.1353(12) 1.0076(12) 0.3948(6) 0.098(5) Uani 1 1 d .
F9 F 1.073(2) 1.062(2) 0.4597(8) 0.177(9) Uani 1 1 d U
F10 F 0.7027(17) 1.2020(16) 0.4774(7) 0.138(6) Uani 1 1 d U
F11 F 0.6111(10) 1.1765(8) 0.4293(4) 0.070(3) Uani 1 1 d .
F12 F 0.5793(16) 1.1233(15) 0.4907(6) 0.130(6) Uani 1 1 d U
F13 F 1.0859(19) 0.5751(19) 0.5133(7) 0.155(7) Uani 1 1 d U
F14 F 1.1489(12) 0.5272(10) 0.4497(5) 0.098(5) Uani 1 1 d .
F15 F 1.185(2) 0.6465(19) 0.4788(8) 0.167(8) Uani 1 1 d U
F16 F 0.762(2) 0.761(2) 0.5712(8) 0.174(8) Uani 1 1 d U
F17 F 0.6381(9) 0.7033(8) 0.5446(4) 0.062(3) Uani 1 1 d .
F18 F 0.6300(16) 0.8641(15) 0.5481(7) 0.132(6) Uani 1 1 d U
F19 F 0.0417(9) 0.0691(7) 0.2058(4) 0.065(3) Uani 1 1 d U
F20 F -0.1121(11) 0.1377(12) 0.1804(4) 0.089(5) Uani 1 1 d .
F21 F -0.0768(9) 0.2079(8) 0.2354(3) 0.054(3) Uani 1 1 d .
F22 F -0.0815(11) 0.3405(13) 0.0586(4) 0.093(5) Uani 1 1 d .
F23 F -0.0205(12) 0.4785(10) 0.0642(4) 0.080(4) Uani 1 1 d .
F24 F 0.0883(11) 0.3429(12) 0.0290(3) 0.083(4) Uani 1 1 d .
F25 F 0.6160(14) 0.0055(12) 0.2224(6) 0.109(5) Uani 1 1 d U
F26 F 0.5018(11) -0.0377(7) 0.1882(4) 0.073(3) Uani 1 1 d .
F27 F 0.4490(16) 0.0165(12) 0.2527(5) 0.116(5) Uani 1 1 d U
F28 F 0.6476(12) 0.3607(11) 0.2349(5) 0.099(5) Uani 1 1 d .
F29 F 0.5496(9) 0.4884(8) 0.2062(5) 0.079(4) Uani 1 1 d .
F30 F 0.6822(11) 0.3660(12) 0.1684(5) 0.102(5) Uani 1 1 d .
F31 F 0.3297(11) -0.0513(8) 0.1090(4) 0.073(3) Uani 1 1 d .
F32 F 0.2377(14) 0.0238(11) 0.0604(5) 0.101(5) Uani 1 1 d .
F33 F 0.4155(14) -0.0485(12) 0.0444(5) 0.107(5) Uani 1 1 d U
F34 F 0.6343(10) 0.2030(10) 0.0125(4) 0.080(4) Uani 1 1 d .
F35 F 0.5358(14) 0.3629(13) 0.0228(5) 0.117(5) Uani 1 1 d U
F36 F 0.6409(12) 0.2988(12) 0.0661(5) 0.097(4) Uani 1 1 d U
N1 N 0.8261(9) 0.6893(8) 0.3029(3) 0.0248(11) Uani 1 1 d .
N2 N 1.0750(10) 0.7564(9) 0.2393(4) 0.030(3) Uani 1 1 d .
N3 N 0.5759(10) 0.5819(9) 0.3367(4) 0.032(3) Uani 1 1 d .
N4 N 1.0405(9) 0.7378(8) 0.3087(3) 0.022(2) Uani 1 1 d .
N5 N 0.7002(9) 0.6059(8) 0.3764(3) 0.022(2) Uani 1 1 d .
N6 N 0.0447(8) 0.5063(6) 0.2028(3) 0.0202(10) Uani 1 1 d D
N7 N -0.0254(10) 0.3907(11) 0.3065(3) 0.034(3) Uani 1 1 d .
N8 N 0.0329(12) 0.6838(10) 0.1115(4) 0.042(3) Uani 1 1 d .
N9 N 0.1410(9) 0.3658(8) 0.2658(3) 0.021(2) Uani 1 1 d .
N10 N 0.1847(10) 0.5743(9) 0.1279(3) 0.028(3) Uani 1 1 d .
O1 O 0.9970(8) 0.7198(8) 0.3476(3) 0.036(2) Uani 1 1 d .
O2 O 0.7830(7) 0.6328(7) 0.3905(3) 0.0242(19) Uani 1 1 d .
O3 O 1.0645(10) 0.7638(9) 0.1997(3) 0.045(3) Uani 1 1 d .
O4 O 0.5249(9) 0.5849(9) 0.3049(3) 0.042(3) Uani 1 1 d .
O5 O 0.8272(7) 0.9150(7) 0.3415(3) 0.0236(19) Uani 1 1 d .
O6 O 0.6431(7) 0.8350(7) 0.3812(3) 0.0236(19) Uani 1 1 d .
O7 O 0.7308(8) 0.9660(7) 0.4289(3) 0.031(2) Uani 1 1 d .
O8 O 0.9625(10) 0.8866(8) 0.4143(4) 0.044(3) Uani 1 1 d .
O9 O 0.7461(7) 0.7764(7) 0.4687(3) 0.0255(19) Uani 1 1 d .
O10 O 0.9693(8) 0.6772(8) 0.4320(3) 0.030(2) Uani 1 1 d .
O11 O 0.2266(7) 0.3631(7) 0.2340(3) 0.027(2) Uani 1 1 d .
O12 O 0.2536(8) 0.5011(7) 0.1466(3) 0.030(2) Uani 1 1 d .
O13 O -0.1343(8) 0.4218(8) 0.3198(3) 0.037(2) Uani 1 1 d .
O14 O -0.0708(11) 0.7372(10) 0.1145(4) 0.057(3) Uani 1 1 d .
O15 O 0.1144(8) 0.2520(7) 0.1869(3) 0.028(2) Uani 1 1 d .
O16 O 0.1381(8) 0.3696(8) 0.1117(3) 0.034(2) Uani 1 1 d .
O17 O 0.3789(8) 0.1684(7) 0.1880(3) 0.032(2) Uani 1 1 d .
O18 O 0.4262(8) 0.3705(7) 0.1826(3) 0.031(2) Uani 1 1 d .
O19 O 0.2860(9) 0.1673(8) 0.1153(3) 0.034(2) Uani 1 1 d .
O20 O 0.4173(9) 0.3107(8) 0.0995(3) 0.039(2) Uani 1 1 d .
C32 C 0.875(2) 1.055(2) 0.4436(9) 0.097(5) Uani 1 1 d U
H32 H 0.8879 1.1200 0.4512 0.116 Uiso 1 1 calc R

loop_
_atom_site_aniso_label
_atom_site_aniso_U_11
_atom_site_aniso_U_22
_atom_site_aniso_U_33
_atom_site_aniso_U_23
_atom_site_aniso_U_13
_atom_site_aniso_U_12
Dy1 0.0228(3) 0.0212(3) 0.0247(3) 0.0092(2) -0.0103(2) -0.0082(2)
Dy2 0.0290(4) 0.0284(4) 0.0263(3) 0.0038(3) -0.0027(3) -0.0175(3)
C1 0.028(3) 0.017(2) 0.031(3) 0.004(2) -0.009(2) -0.008(2)
C2 0.028(3) 0.017(2) 0.031(3) 0.004(2) -0.009(2) -0.008(2)
C3 0.028(3) 0.017(2) 0.031(3) 0.004(2) -0.009(2) -0.008(2)
C4 0.028(3) 0.017(2) 0.031(3) 0.004(2) -0.009(2) -0.008(2)
C5 0.028(3) 0.017(2) 0.031(3) 0.004(2) -0.009(2) -0.008(2)
C6 0.037(8) 0.021(7) 0.021(7) 0.003(5) 0.004(6) -0.005(6)
C7 0.020(6) 0.008(5) 0.035(7) 0.000(5) -0.006(5) -0.005(5)
C8 0.026(8) 0.073(12) 0.040(9) 0.002(8) -0.005(7) -0.029(8)
C9 0.025(7) 0.033(8) 0.045(8) 0.008(6) -0.010(6) -0.018(6)
C10 0.038(10) 0.14(2) 0.059(12) 0.025(13) -0.017(9) -0.057(13)
C11 0.027(7) 0.024(7) 0.042(8) 0.014(6) -0.008(6) -0.009(6)
C12 0.072(15) 0.19(3) 0.073(15) 0.056(17) -0.022(12) -0.085(18)
C13 0.049(12) 0.076(15) 0.081(15) -0.012(12) 0.000(10) -0.002(10)
C14 0.030(8) 0.042(9) 0.069(11) 0.015(8) -0.016(8) -0.013(7)
C15 0.047(10) 0.024(8) 0.082(13) 0.011(8) -0.013(9) -0.018(7)
C16 0.075(15) 0.036(10) 0.13(2) -0.007(12) -0.005(14) -0.029(10)
C17 0.039(9) 0.068(12) 0.048(10) -0.003(8) -0.018(8) -0.024(9)
C18 0.042(9) 0.045(9) 0.030(8) 0.015(7) -0.003(6) -0.022(7)
C19 0.047(9) 0.035(8) 0.062(11) 0.038(8) -0.026(8) -0.020(7)
C20 0.036(8) 0.021(7) 0.037(8) 0.007(6) -0.009(6) -0.011(6)
C21 0.038(8) 0.019(6) 0.021(6) 0.006(5) -0.014(6) -0.014(6)
C22 0.027(7) 0.028(7) 0.031(7) 0.009(6) -0.010(6) -0.001(6)
C23 0.029(7) 0.021(6) 0.025(6) 0.011(5) -0.013(5) -0.010(5)
C24 0.023(7) 0.037(8) 0.057(10) 0.013(7) -0.016(7) -0.005(6)
C25 0.045(9) 0.060(11) 0.032(8) 0.006(8) -0.028(7) -0.026(8)
C26 0.081(10) 0.074(10) 0.079(10) -0.001(8) -0.028(8) -0.004(8)
C27 0.081(17) 0.11(2) 0.066(14) 0.003(13) -0.034(13) 0.018(14)
C28 0.070(15) 0.080(16) 0.085(17) 0.018(13) 0.004(13) -0.029(12)
C29 0.046(10) 0.057(11) 0.031(8) 0.000(8) -0.019(7) 0.025(9)
C30 0.072(14) 0.036(10) 0.15(2) -0.007(12) -0.056(16) -0.033(10)
C31 0.094(11) 0.104(11) 0.096(11) 0.006(9) -0.014(9) -0.037(9)
C33 0.097(5) 0.097(5) 0.097(5) 0.0035(9) -0.0172(13) -0.0243(16)
C34 0.054(11) 0.022(8) 0.066(12) -0.007(8) -0.020(9) 0.001(7)
C35 0.021(2) 0.014(2) 0.031(3) 0.0061(19) -0.008(2) -0.0109(18)
C36 0.021(2) 0.014(2) 0.031(3) 0.0061(19) -0.008(2) -0.0109(18)
C37 0.021(2) 0.014(2) 0.031(3) 0.0061(19) -0.008(2) -0.0109(18)
C38 0.021(2) 0.014(2) 0.031(3) 0.0061(19) -0.008(2) -0.0109(18)
C39 0.021(2) 0.014(2) 0.031(3) 0.0061(19) -0.008(2) -0.0109(18)
C40 0.027(7) 0.006(5) 0.030(7) -0.005(5) -0.005(5) -0.001(5)
C41 0.040(8) 0.038(8) 0.029(7) 0.012(6) -0.017(6) -0.027(7)
C42 0.047(9) 0.027(7) 0.018(6) -0.004(5) -0.004(6) -0.003(6)
C43 0.052(11) 0.084(14) 0.054(11) 0.045(10) -0.027(9) -0.046(10)
C44 0.034(8) 0.023(7) 0.022(6) 0.003(5) -0.002(6) -0.009(6)
C45 0.063(11) 0.047(9) 0.028(8) 0.013(7) -0.007(7) -0.034(8)
C46 0.044(10) 0.067(12) 0.038(9) -0.027(8) -0.014(8) 0.010(9)
C47 0.042(9) 0.058(11) 0.027(8) 0.006(7) 0.004(7) -0.007(8)
C48 0.079(16) 0.062(14) 0.12(2) 0.041(13) -0.020(14) -0.037(12)
C49 0.091(11) 0.104(11) 0.079(10) 0.017(8) -0.016(8) -0.026(8)
C50 0.069(11) 0.016(7) 0.034(8) 0.000(6) -0.001(7) -0.024(7)
C51 0.049(10) 0.036(8) 0.034(8) -0.001(6) -0.014(7) -0.008(7)
C52 0.083(15) 0.097(17) 0.031(9) 0.009(10) 0.017(10) -0.020(13)
C53 0.063(13) 0.087(15) 0.110(17) 0.070(14) -0.043(12) -0.060(12)
C54 0.064(11) 0.044(10) 0.039(9) 0.008(7) -0.007(8) -0.039(9)
C55 0.044(9) 0.038(8) 0.031(8) -0.001(6) 0.004(6) -0.032(7)
C56 0.050(9) 0.042(8) 0.025(7) -0.003(6) -0.007(6) -0.030(7)
C57 0.048(9) 0.041(9) 0.036(8) -0.005(7) -0.004(7) -0.022(8)
C58 0.078(13) 0.067(13) 0.033(9) 0.000(8) -0.028(9) -0.037(11)
C59 0.080(14) 0.032(9) 0.059(12) -0.002(8) -0.035(10) -0.004(9)
C60 0.060(11) 0.029(8) 0.033(8) 0.004(6) -0.014(8) -0.009(7)
C61 0.056(11) 0.044(10) 0.085(14) -0.017(9) -0.047(11) 0.002(9)
C62 0.039(9) 0.025(8) 0.058(10) -0.014(7) -0.014(8) 0.000(7)
C63 0.029(8) 0.053(11) 0.075(12) -0.001(9) -0.021(9) -0.020(8)
C64 0.066(12) 0.031(9) 0.065(12) -0.023(9) 0.010(10) -0.030(9)
C65 0.043(9) 0.021(7) 0.037(8) 0.004(6) -0.007(7) 0.008(6)
C66 0.084(14) 0.038(9) 0.044(10) -0.021(8) 0.028(9) -0.024(9)
C67 0.049(10) 0.039(9) 0.040(9) -0.006(7) 0.005(7) -0.020(8)
C68 0.086(16) 0.057(13) 0.075(14) -0.008(11) 0.032(12) -0.042(12)
C69 0.19(2) 0.19(2) 0.20(2) 0.002(10) -0.031(10) -0.051(11)
C70 0.118(13) 0.118(13) 0.136(14) 0.008(9) -0.028(9) -0.035(9)
C71 0.060(16) 0.17(3) 0.11(2) -0.03(2) -0.033(15) 0.000(18)
C72 0.059(14) 0.14(2) 0.062(14) 0.007(15) -0.022(11) -0.019(15)
C73 0.095(18) 0.081(16) 0.089(17) 0.049(14) -0.042(14) -0.030(14)
C74 0.24(3) 0.24(3) 0.25(3) 0.012(10) -0.046(11) -0.065(12)
C75 0.23(3) 0.23(3) 0.24(3) 0.012(10) -0.045(11) -0.059(12)
F1 0.048(6) 0.051(6) 0.083(7) 0.044(5) -0.017(5) -0.009(5)
F2 0.092(8) 0.046(6) 0.042(5) 0.008(4) 0.011(5) -0.040(6)
F3 0.075(7) 0.053(6) 0.071(7) 0.029(5) -0.043(6) -0.047(5)
F4 0.026(5) 0.048(6) 0.083(7) 0.029(5) -0.012(5) 0.011(4)
F5 0.027(5) 0.061(6) 0.070(7) 0.034(5) 0.002(4) -0.005(4)
F6 0.025(5) 0.066(7) 0.099(8) -0.006(6) -0.022(5) -0.017(5)
F7 0.159(11) 0.178(12) 0.182(12) 0.027(9) -0.045(9) -0.014(9)
F8 0.080(9) 0.093(10) 0.142(14) 0.015(9) -0.020(9) -0.062(8)
F9 0.194(12) 0.161(12) 0.181(12) -0.019(9) -0.023(9) -0.062(9)
F10 0.147(10) 0.139(10) 0.154(10) -0.007(8) -0.046(8) -0.067(8)
F11 0.067(7) 0.048(6) 0.081(8) 0.008(6) -0.015(6) 0.015(5)
F12 0.121(9) 0.139(10) 0.123(9) 0.049(8) -0.016(7) -0.027(8)
F13 0.155(11) 0.174(11) 0.131(10) 0.022(8) -0.018(8) -0.039(8)
F14 0.105(10) 0.057(7) 0.121(11) -0.023(7) -0.074(9) 0.037(7)
F15 0.159(11) 0.174(11) 0.191(12) -0.003(9) -0.036(9) -0.083(9)
F16 0.175(11) 0.186(12) 0.178(12) 0.029(9) -0.075(9) -0.046(9)
F17 0.061(7) 0.042(6) 0.074(7) 0.018(5) 0.009(5) -0.011(5)
F18 0.115(9) 0.117(9) 0.166(10) -0.019(8) -0.016(8) -0.037(8)
F19 0.067(6) 0.032(5) 0.094(7) 0.010(5) 0.010(5) -0.026(4)
F20 0.104(9) 0.149(12) 0.067(7) 0.031(7) -0.029(7) -0.121(10)
F21 0.065(6) 0.048(6) 0.049(6) 0.006(5) 0.014(5) -0.031(5)
F22 0.086(9) 0.178(14) 0.056(7) 0.029(8) -0.039(6) -0.092(10)
F23 0.101(10) 0.079(9) 0.073(8) 0.020(6) -0.053(7) -0.024(7)
F24 0.088(9) 0.132(12) 0.031(6) 0.003(6) -0.010(6) -0.034(8)
F25 0.108(8) 0.078(7) 0.150(9) 0.012(7) -0.066(7) -0.010(6)
F26 0.116(10) 0.026(5) 0.084(8) 0.001(5) -0.046(7) -0.012(6)
F27 0.153(10) 0.081(7) 0.096(8) 0.028(7) -0.001(7) -0.010(7)
F28 0.101(10) 0.097(10) 0.138(12) 0.023(9) -0.084(10) -0.056(8)
F29 0.042(6) 0.047(6) 0.159(12) -0.030(7) -0.040(7) -0.015(5)
F30 0.073(9) 0.105(11) 0.132(12) -0.055(9) 0.026(8) -0.058(8)
F31 0.117(10) 0.030(5) 0.083(8) 0.007(5) -0.026(7) -0.034(6)
F32 0.142(13) 0.082(9) 0.118(11) -0.006(8) -0.065(10) -0.072(9)
F33 0.123(9) 0.088(7) 0.110(8) -0.038(7) 0.006(7) -0.043(7)
F34 0.069(8) 0.094(9) 0.066(7) -0.028(7) 0.037(6) -0.034(7)
F35 0.107(8) 0.096(8) 0.126(9) 0.036(7) 0.045(7) -0.028(7)
F36 0.087(7) 0.101(8) 0.110(8) -0.033(6) 0.021(6) -0.062(6)
N1 0.028(3) 0.017(2) 0.031(3) 0.004(2) -0.009(2) -0.008(2)
N2 0.036(7) 0.038(7) 0.027(6) 0.007(5) -0.006(5) -0.029(6)
N3 0.031(6) 0.032(6) 0.037(7) 0.011(5) -0.009(5) -0.015(5)
N4 0.022(5) 0.029(6) 0.020(5) 0.008(4) -0.003(4) -0.015(5)
N5 0.024(6) 0.022(5) 0.027(6) 0.015(4) -0.012(5) -0.014(5)
N6 0.021(2) 0.014(2) 0.031(3) 0.0061(19) -0.008(2) -0.0109(18)
N7 0.027(6) 0.062(8) 0.018(5) 0.008(5) -0.004(5) -0.021(6)
N8 0.055(9) 0.039(7) 0.045(8) 0.026(6) -0.017(6) -0.029(7)
N9 0.028(6) 0.015(5) 0.021(5) -0.004(4) -0.003(4) -0.006(4)
N10 0.040(7) 0.023(6) 0.027(6) 0.016(5) -0.010(5) -0.017(5)
O1 0.028(5) 0.053(6) 0.030(5) 0.016(5) -0.008(4) -0.015(5)
O2 0.022(5) 0.022(5) 0.033(5) 0.010(4) -0.016(4) -0.008(4)
O3 0.054(7) 0.060(7) 0.027(5) 0.008(5) -0.007(5) -0.027(6)
O4 0.044(6) 0.056(7) 0.041(6) 0.013(5) -0.027(5) -0.028(5)
O5 0.026(5) 0.021(4) 0.027(5) 0.010(4) -0.007(4) -0.010(4)
O6 0.022(5) 0.022(5) 0.030(5) 0.007(4) -0.003(4) -0.012(4)
O7 0.038(6) 0.018(5) 0.038(5) 0.002(4) -0.014(4) -0.008(4)
O8 0.060(7) 0.031(6) 0.057(7) 0.003(5) -0.018(6) -0.033(5)
O9 0.027(5) 0.028(5) 0.024(5) 0.010(4) -0.012(4) -0.008(4)
O10 0.026(5) 0.041(6) 0.022(5) 0.015(4) -0.015(4) 0.000(4)
O11 0.022(5) 0.028(5) 0.032(5) 0.002(4) -0.002(4) -0.013(4)
O12 0.031(5) 0.029(5) 0.036(5) 0.011(4) -0.007(4) -0.019(4)
O13 0.034(6) 0.046(6) 0.032(5) 0.007(5) 0.000(4) -0.011(5)
O14 0.052(8) 0.049(7) 0.076(9) 0.031(6) -0.032(7) -0.011(6)
O15 0.029(5) 0.033(5) 0.028(5) 0.007(4) -0.002(4) -0.024(4)
O16 0.032(5) 0.048(6) 0.030(5) -0.003(4) -0.003(4) -0.025(5)
O17 0.032(5) 0.025(5) 0.041(6) 0.008(4) -0.014(4) -0.010(4)
O18 0.033(5) 0.023(5) 0.041(6) 0.003(4) -0.011(4) -0.012(4)
O19 0.042(6) 0.033(5) 0.034(5) -0.001(4) -0.003(5) -0.021(5)
O20 0.043(6) 0.040(6) 0.038(6) 0.003(5) 0.003(5) -0.024(5)
C32 0.097(5) 0.097(5) 0.097(5) 0.0035(9) -0.0171(13) -0.0244(16)

loop_
_atom_type_symbol
_atom_type_description
_atom_type_scat_dispersion_real
_atom_type_scat_dispersion_imag
_atom_type_scat_source
C C 0.0033 0.0016 'International Tables Vol C Tables 4.2.6.8 and 6.1.1.4'
H H 0.0000 0.0000 'International Tables Vol C Tables 4.2.6.8 and 6.1.1.4'
Dy Dy -0.1892 4.4098 'International Tables Vol C Tables 4.2.6.8 and 6.1.1.4'
F F 0.0171 0.0103 'International Tables Vol C Tables 4.2.6.8 and 6.1.1.4'
N N 0.0061 0.0033 'International Tables Vol C Tables 4.2.6.8 and 6.1.1.4'
O O 0.0106 0.0060 'International Tables Vol C Tables 4.2.6.8 and 6.1.1.4'

loop_
_geom_angle_atom_site_label_1
_geom_angle_atom_site_label_2
_geom_angle_atom_site_label_3
_geom_angle
O9 Dy1 O1 140.6(3)
O9 Dy1 O2 79.8(3)
O1 Dy1 O2 85.8(3)
O9 Dy1 O5 142.6(3)
O1 Dy1 O5 75.6(3)
O2 Dy1 O5 120.9(3)
O9 Dy1 O8 97.1(4)
O1 Dy1 O8 77.1(4)
O2 Dy1 O8 148.9(3)
O5 Dy1 O8 80.0(3)
O9 Dy1 O7 70.9(3)
O1 Dy1 O7 137.9(3)
O2 Dy1 O7 134.7(3)
O5 Dy1 O7 73.1(3)
O8 Dy1 O7 70.4(4)
O9 Dy1 O10 71.9(3)
O1 Dy1 O10 69.3(3)
O2 Dy1 O10 78.6(3)
O5 Dy1 O10 138.4(3)
O8 Dy1 O10 71.1(4)
O7 Dy1 O10 121.4(3)
O9 Dy1 O6 86.5(3)
O1 Dy1 O6 123.6(3)
O2 Dy1 O6 72.5(3)
O5 Dy1 O6 73.0(3)
O8 Dy1 O6 138.6(3)
O7 Dy1 O6 72.0(3)
O10 Dy1 O6 146.5(3)
O12 Dy2 O15 123.2(3)
O12 Dy2 O20 79.2(3)
O15 Dy2 O20 143.0(3)
O12 Dy2 O11 88.9(3)
O15 Dy2 O11 73.5(3)
O20 Dy2 O11 141.1(3)
O12 Dy2 O17 144.6(3)
O15 Dy2 O17 84.3(3)
O20 Dy2 O17 91.1(4)
O11 Dy2 O17 77.5(3)
O12 Dy2 O16 73.6(3)
O15 Dy2 O16 73.5(3)
O20 Dy2 O16 88.0(3)
O11 Dy2 O16 124.1(3)
O17 Dy2 O16 140.6(3)
O12 Dy2 O19 134.9(3)
O15 Dy2 O19 73.2(3)
O20 Dy2 O19 70.8(3)
O11 Dy2 O19 135.2(3)
O17 Dy2 O19 70.2(3)
O16 Dy2 O19 72.4(3)
O12 Dy2 O18 71.7(3)
O15 Dy2 O18 139.9(3)
O20 Dy2 O18 71.4(3)
O11 Dy2 O18 69.7(3)
O17 Dy2 O18 72.9(3)
O16 Dy2 O18 142.2(3)
O19 Dy2 O18 125.6(3)
N1 C1 C2 122.5(12)
N1 C1 C6 116.3(11)
C2 C1 C6 121.2(12)
C3 C2 C1 118.1(12)
C3 C2 H2 120.9
C1 C2 H2 120.9
C2 C3 C4 119.9(12)
C2 C3 H3 120.1
C4 C3 H3 120.1
C5 C4 C3 117.8(12)
C5 C4 H4 121.1
C3 C4 H4 121.1
N1 C5 C4 122.2(12)
N1 C5 C7 117.3(11)
C4 C5 C7 120.5(12)
N4 C6 N2 106.2(12)
N4 C6 C1 128.0(12)
N2 C6 C1 125.8(12)
N5 C7 N3 107.8(10)
N5 C7 C5 126.7(11)
N3 C7 C5 125.5(11)
C12 C8 C10 128.9(17)
C12 C8 N2 114.6(15)
C10 C8 N2 102.9(12)
C12 C8 C13 100.9(18)
C10 C8 C13 103.1(17)
N2 C8 C13 102.9(13)
N3 C9 C15 107.7(12)
N3 C9 C14 108.3(12)
C15 C9 C14 109.9(12)
N3 C9 C11 100.9(10)
C15 C9 C11 115.4(12)
C14 C9 C11 113.8(13)
C17 C10 C8 129.0(19)
C17 C10 N4 114.3(15)
C8 C10 N4 103.0(13)
C17 C10 C16 103.0(18)
C8 C10 C16 102.5(18)
N4 C10 C16 101.0(16)
N5 C11 C19 109.2(11)
N5 C11 C18 105.3(10)
C19 C11 C18 110.6(13)
N5 C11 C9 101.0(10)
C19 C11 C9 114.0(12)
C18 C11 C9 115.9(12)
C8 C12 H12A 109.5
C8 C12 H12B 109.5
H12A C12 H12B 109.5
C8 C12 H12C 109.5
H12A C12 H12C 109.5
H12B C12 H12C 109.5
C8 C13 H13A 109.5
C8 C13 H13B 109.5
H13A C13 H13B 109.5
C8 C13 H13C 109.5
H13A C13 H13C 109.5
H13B C13 H13C 109.5
C9 C14 H14A 109.5
C9 C14 H14B 109.5
H14A C14 H14B 109.5
C9 C14 H14C 109.5
H14A C14 H14C 109.5
H14B C14 H14C 109.5
C9 C15 H15A 109.5
C9 C15 H15B 109.5
H15A C15 H15B 109.5
C9 C15 H15C 109.5
H15A C15 H15C 109.5
H15B C15 H15C 109.5
C10 C16 H16A 109.5
C10 C16 H16B 109.5
H16A C16 H16B 109.5
C10 C16 H16C 109.5
H16A C16 H16C 109.5
H16B C16 H16C 109.5
C10 C17 H17A 109.5
C10 C17 H17B 109.5
H17A C17 H17B 109.5
C10 C17 H17C 109.5
H17A C17 H17C 109.5
H17B C17 H17C 109.5
C11 C18 H18A 109.5
C11 C18 H18B 109.5
H18A C18 H18B 109.5
C11 C18 H18C 109.5
H18A C18 H18C 109.5
H18B C18 H18C 109.5
C11 C19 H19A 109.5
C11 C19 H19B 109.5
H19A C19 H19B 109.5
C11 C19 H19C 109.5
H19A C19 H19C 109.5
H19B C19 H19C 109.5
F1 C20 F3 106.7(11)
F1 C20 F2 106.1(12)
F3 C20 F2 107.0(12)
F1 C20 C21 114.9(12)
F3 C20 C21 111.6(11)
F2 C20 C21 110.2(11)
O5 C21 C22 127.5(11)
O5 C21 C20 113.0(11)
C22 C21 C20 119.6(11)
C23 C22 C21 121.9(12)
C23 C22 H22 119.1
C21 C22 H22 119.1
O6 C23 C22 128.1(12)
O6 C23 C24 112.1(11)
C22 C23 C24 119.6(11)
F5 C24 F6 107.9(13)
F5 C24 F4 107.4(13)
F6 C24 F4 108.3(12)
F5 C24 C23 111.4(12)
F6 C24 C23 110.2(12)
F4 C24 C23 111.4(12)
F15 C25 F14 108.4(19)
F15 C25 F13 98.0(18)
F14 C25 F13 107.9(18)
F15 C25 C26 125(2)
F14 C25 C26 112.8(14)
F13 C25 C26 102.0(18)
O10 C26 C27 125(2)
O10 C26 C25 120(2)
C27 C26 C25 115.2(19)
C28 C27 C26 118(2)
C28 C27 H27 121.2
C26 C27 H27 121.2
O9 C28 C27 129(2)
O9 C28 C29 115.4(19)
C27 C28 C29 116(2)
F18 C29 F16 111(2)
F18 C29 F17 108.7(17)
F16 C29 F17 112.6(19)
F18 C29 C28 117.9(19)
F16 C29 C28 101(2)
F17 C29 C28 105.0(15)
F9 C30 F8 110(2)
F9 C30 F7 101(2)
F8 C30 F7 102(2)
F9 C30 C31 117(3)
F8 C30 C31 113(2)
F7 C30 C31 114(2)
O8 C31 C32 126(3)
O8 C31 C30 127(3)
C32 C31 C30 106(2)
O7 C33 C34 119(2)
O7 C33 C32 127(3)
C34 C33 C32 113(2)
F12 C34 F10 108(2)
F12 C34 F11 105.5(16)
F10 C34 F11 109.1(17)
F12 C34 C33 119.0(19)
F10 C34 C33 108(2)
F11 C34 C33 106.7(17)
N6 C35 C36 125.0(11)
N6 C35 C40 115.6(10)
C36 C35 C40 118.9(11)
C37 C36 C35 115.8(11)
C37 C36 H36 122.1
C35 C36 H36 122.1
C36 C37 C38 126.1(11)
C36 C37 H37 116.9
C38 C37 H37 116.9
C39 C38 C37 105.8(10)
C39 C38 H38 127.1
C37 C38 H38 127.1
N6 C39 C41 116.2(10)
N6 C39 C38 130.3(11)
C41 C39 C38 113.3(11)
N9 C40 N7 107.0(11)
N9 C40 C35 126.9(11)
N7 C40 C35 126.1(11)
N10 C41 N8 106.4(11)
N10 C41 C39 128.0(12)
N8 C41 C39 125.2(13)
N7 C42 C46 106.8(12)
N7 C42 C47 110.5(12)
C46 C42 C47 111.4(13)
N7 C42 C44 99.8(10)
C46 C42 C44 113.5(13)
C47 C42 C44 113.9(12)
C49 C43 N8 107.8(15)
C49 C43 C45 120.9(19)
N8 C43 C45 103.0(12)
C49 C43 C48 104.9(18)
N8 C43 C48 104.9(17)
C45 C43 C48 114.2(15)
C51 C44 N9 111.1(11)
C51 C44 C50 111.2(12)
N9 C44 C50 105.1(10)
C51 C44 C42 116.1(12)
N9 C44 C42 98.9(10)
C50 C44 C42 113.2(11)
N10 C45 C53 108.6(13)
N10 C45 C43 101.3(12)
C53 C45 C43 113.4(15)
N10 C45 C52 101.9(12)
C53 C45 C52 116.8(18)
C43 C45 C52 112.8(15)
C42 C46 H46A 109.5
C42 C46 H46B 109.5
H46A C46 H46B 109.5
C42 C46 H46C 109.5
H46A C46 H46C 109.5
H46B C46 H46C 109.5
C42 C47 H47A 109.5
C42 C47 H47B 109.5
H47A C47 H47B 109.5
C42 C47 H47C 109.5
H47A C47 H47C 109.5
H47B C47 H47C 109.5
C43 C48 H48A 109.5
C43 C48 H48B 109.5
H48A C48 H48B 109.5
C43 C48 H48C 109.5
H48A C48 H48C 109.5
H48B C48 H48C 109.5
C43 C49 H49A 109.5
C43 C49 H49B 109.5
H49A C49 H49B 109.5
C43 C49 H49C 109.5
H49A C49 H49C 109.5
H49B C49 H49C 109.5
C44 C50 H50A 109.5
C44 C50 H50B 109.5
H50A C50 H50B 109.5
C44 C50 H50C 109.5
H50A C50 H50C 109.5
H50B C50 H50C 109.5
C44 C51 H51A 109.5
C44 C51 H51B 109.5
H51A C51 H51B 109.5
C44 C51 H51C 109.5
H51A C51 H51C 109.5
H51B C51 H51C 109.5
C45 C52 H52A 109.5
C45 C52 H52B 109.5
H52A C52 H52B 109.5
C45 C52 H52C 109.5
H52A C52 H52C 109.5
H52B C52 H52C 109.5
C45 C53 H53A 109.5
C45 C53 H53B 109.5
H53A C53 H53B 109.5
C45 C53 H53C 109.5
H53A C53 H53C 109.5
H53B C53 H53C 109.5
F20 C54 F21 106.5(15)
F20 C54 F19 109.1(14)
F21 C54 F19 106.0(13)
F20 C54 C55 114.0(13)
F21 C54 C55 109.9(12)
F19 C54 C55 110.9(14)
O15 C55 C56 127.5(12)
O15 C55 C54 113.1(13)
C56 C55 C54 119.4(13)
C57 C56 C55 122.0(13)
C57 C56 H56 119.0
C55 C56 H56 119.0
O16 C57 C56 128.0(15)
O16 C57 C58 113.5(13)
C56 C57 C58 118.4(14)
F24 C58 F22 108.9(14)
F24 C58 F23 105.5(16)
F22 C58 F23 104.7(17)
F24 C58 C57 113.8(16)
F22 C58 C57 113.7(15)
F23 C58 C57 109.5(13)
F27 C59 F26 108.0(18)
F27 C59 F25 103.7(17)
F26 C59 F25 104.3(16)
F27 C59 C60 113.5(16)
F26 C59 C60 113.6(14)
F25 C59 C60 112.9(17)
O17 C60 C61 130.3(15)
O17 C60 C59 113.7(14)
C61 C60 C59 115.8(15)
C60 C61 C62 120.6(15)
C60 C61 H61 119.7
C62 C61 H61 119.7
O18 C62 C61 127.5(15)
O18 C62 C63 115.5(14)
C61 C62 C63 117.0(14)
F30 C63 F29 111.2(16)
F30 C63 F28 104.1(15)
F29 C63 F28 105.3(15)
F30 C63 C62 111.0(15)
F29 C63 C62 111.7(13)
F28 C63 C62 113.2(15)
F31 C64 F32 109.9(15)
F31 C64 F33 107.2(17)
F32 C64 F33 106.6(17)
F31 C64 C65 110.8(15)
F32 C64 C65 110.0(15)
F33 C64 C65 112.2(14)
O19 C65 C66 125.0(14)
O19 C65 C64 115.2(14)
C66 C65 C64 119.6(14)
C67 C66 C65 120.7(14)
C67 C66 H66 119.6
C65 C66 H66 119.6
O20 C67 C66 128.6(15)
O20 C67 C68 113.4(14)
C66 C67 C68 117.9(15)
F35 C68 F34 108.7(18)
F35 C68 F36 101.0(17)
F34 C68 F36 103.9(19)
F35 C68 C67 114(2)
F34 C68 C67 117.6(16)
F36 C68 C67 109.6(17)
C70 C69 H69A 110.4
C70 C69 H69B 110.5
H69A C69 H69B 108.4
C70 C69 H69C 110.5
H69A C69 H69C 108.5
H69B C69 H69C 108.4
C71 C70 C69 105(3)
C71 C70 H70A 110.8
C69 C70 H70A 110.8
C71 C70 H70B 110.8
C69 C70 H70B 110.7
H70A C70 H70B 108.9
C70 C71 C72 108(2)
C70 C71 H71A 110.0
C72 C71 H71A 110.0
C70 C71 H71B 110.1
C72 C71 H71B 110.1
H71A C71 H71B 108.4
C73 C72 C71 108.2(19)
C73 C72 H72A 110.1
C71 C72 H72A 110.1
C73 C72 H72B 110.1
C71 C72 H72B 110.0
H72A C72 H72B 108.4
C72 C73 C74 115(3)
C72 C73 H73A 108.5
C74 C73 H73A 108.6
C72 C73 H73B 108.5
C74 C73 H73B 108.5
H73A C73 H73B 107.5
C73 C74 C75 111(4)
C73 C74 H74A 109.5
C75 C74 H74A 109.7
C73 C74 H74B 109.4
C75 C74 H74B 109.3
H74A C74 H74B 108.0
C74 C75 H75A 111.5
C74 C75 H75B 111.2
H75A C75 H75B 107.5
C74 C75 H75C 111.5
H75A C75 H75C 107.5
H75B C75 H75C 107.4
C1 N1 C5 119.5(11)
O3 N2 C6 126.4(11)
O3 N2 C8 121.9(11)
C6 N2 C8 111.5(11)
O4 N3 C7 124.4(11)
O4 N3 C9 122.3(11)
C7 N3 C9 112.2(10)
O1 N4 C6 127.7(11)
O1 N4 C10 119.1(11)
C6 N4 C10 113.2(11)
O2 N5 C7 127.9(10)
O2 N5 C11 119.0(10)
C7 N5 C11 112.9(10)
C35 N6 C39 117.0(10)
O13 N7 C40 124.9(11)
O13 N7 C42 120.5(10)
C40 N7 C42 113.5(11)
O14 N8 C41 124.8(13)
O14 N8 C43 121.9(12)
C41 N8 C43 112.9(13)
O11 N9 C40 128.7(10)
O11 N9 C44 117.4(10)
C40 N9 C44 113.3(10)
O12 N10 C41 125.2(10)
O12 N10 C45 119.1(12)
C41 N10 C45 115.5(12)
N4 O1 Dy1 136.8(8)
N5 O2 Dy1 134.0(7)
C21 O5 Dy1 132.4(8)
C23 O6 Dy1 130.7(8)
C33 O7 Dy1 136.2(16)
C31 O8 Dy1 144.4(19)
C28 O9 Dy1 133.4(12)
C26 O10 Dy1 135.0(14)
N9 O11 Dy2 137.3(7)
N10 O12 Dy2 134.6(7)
C55 O15 Dy2 132.2(8)
C57 O16 Dy2 132.1(10)
C60 O17 Dy2 133.8(9)
C62 O18 Dy2 134.3(9)
C65 O19 Dy2 137.0(10)
C67 O20 Dy2 135.7(9)
C31 C32 C33 114(3)
C31 C32 H32 122.9
C33 C32 H32 122.9

loop_
_geom_bond_atom_site_label_1
_geom_bond_atom_site_label_2
_geom_bond_distance
Dy1 O9 2.321(9)
Dy1 O1 2.339(10)
Dy1 O2 2.341(8)
Dy1 O5 2.341(8)
Dy1 O8 2.344(10)
Dy1 O7 2.368(9)
Dy1 O10 2.373(8)
Dy1 O6 2.375(8)
Dy2 O12 2.322(9)
Dy2 O15 2.337(8)
Dy2 O20 2.337(10)
Dy2 O11 2.349(9)
Dy2 O17 2.353(9)
Dy2 O16 2.355(10)
Dy2 O19 2.379(9)
Dy2 O18 2.380(9)
C1 N1 1.332(16)
C1 C2 1.392(18)
C1 C6 1.438(19)
C2 C3 1.380(18)
C2 H2 0.9300
C3 C4 1.399(18)
C3 H3 0.9300
C4 C5 1.394(18)
C4 H4 0.9300
C5 N1 1.334(17)
C5 C7 1.453(17)
C6 N4 1.331(17)
C6 N2 1.378(17)
C7 N5 1.348(16)
C7 N3 1.377(16)
C8 C12 1.43(2)
C8 C10 1.44(2)
C8 N2 1.515(18)
C8 C13 1.69(3)
C9 N3 1.486(17)
C9 C15 1.53(2)
C9 C14 1.54(2)
C9 C11 1.569(19)
C10 C17 1.40(2)
C10 N4 1.507(18)
C10 C16 1.68(3)
C11 N5 1.500(16)
C11 C19 1.511(18)
C11 C18 1.53(2)
C12 H12A 0.9600
C12 H12B 0.9600
C12 H12C 0.9600
C13 H13A 0.9600
C13 H13B 0.9600
C13 H13C 0.9600
C14 H14A 0.9600
C14 H14B 0.9600
C14 H14C 0.9600
C15 H15A 0.9600
C15 H15B 0.9600
C15 H15C 0.9600
C16 H16A 0.9600
C16 H16B 0.9600
C16 H16C 0.9600
C17 H17A 0.9600
C17 H17B 0.9600
C17 H17C 0.9600
C18 H18A 0.9600
C18 H18B 0.9600
C18 H18C 0.9600
C19 H19A 0.9600
C19 H19B 0.9600
C19 H19C 0.9600
C20 F1 1.328(16)
C20 F3 1.330(16)
C20 F2 1.336(17)
C20 C21 1.508(17)
C21 O5 1.259(15)
C21 C22 1.386(19)
C22 C23 1.380(18)
C22 H22 0.9300
C23 O6 1.269(15)
C23 C24 1.544(19)
C24 F5 1.293(18)
C24 F6 1.317(19)
C24 F4 1.356(16)
C25 F15 1.21(2)
C25 F14 1.23(2)
C25 F13 1.30(2)
C25 C26 1.54(3)
C26 O10 1.15(2)
C26 C27 1.49(3)
C27 C28 1.45(3)
C27 H27 0.9300
C28 O9 1.22(3)
C28 C29 1.52(3)
C29 F18 1.23(2)
C29 F16 1.26(2)
C29 F17 1.31(2)
C30 F9 1.26(3)
C30 F8 1.31(3)
C30 F7 1.32(3)
C30 C31 1.50(3)
C31 O8 1.07(3)
C31 C32 1.49(4)
C33 O7 1.19(3)
C33 C34 1.52(3)
C33 C32 1.53(4)
C34 F12 1.24(2)
C34 F10 1.25(2)
C34 F11 1.33(2)
C35 N6 1.323(15)
C35 C36 1.393(16)
C35 C40 1.475(17)
C36 C37 1.390(17)
C36 H36 0.9300
C37 C38 1.526(16)
C37 H37 0.9300
C38 C39 1.427(16)
C38 H38 0.9300
C39 N6 1.369(15)
C39 C41 1.426(17)
C40 N9 1.335(16)
C40 N7 1.349(17)
C41 N10 1.318(18)
C41 N8 1.391(18)
C42 N7 1.493(18)
C42 C46 1.52(2)
C42 C47 1.53(2)
C42 C44 1.566(19)
C43 C49 1.48(3)
C43 N8 1.49(2)
C43 C45 1.53(3)
C43 C48 1.55(3)
C44 C51 1.48(2)
C44 N9 1.525(16)
C44 C50 1.536(17)
C45 N10 1.501(17)
C45 C53 1.52(2)
C45 C52 1.56(3)
C46 H46A 0.9600
C46 H46B 0.9600
C46 H46C 0.9600
C47 H47A 0.9600
C47 H47B 0.9600
C47 H47C 0.9600
C48 H48A 0.9600
C48 H48B 0.9600
C48 H48C 0.9600
C49 H49A 0.9600
C49 H49B 0.9600
C49 H49C 0.9600
C50 H50A 0.9600
C50 H50B 0.9600
C50 H50C 0.9600
C51 H51A 0.9600
C51 H51B 0.9600
C51 H51C 0.9600
C52 H52A 0.9600
C52 H52B 0.9600
C52 H52C 0.9600
C53 H53A 0.9600
C53 H53B 0.9600
C53 H53C 0.9600
C54 F20 1.319(18)
C54 F21 1.318(19)
C54 F19 1.32(2)
C54 C55 1.533(19)
C55 O15 1.258(16)
C55 C56 1.39(2)
C56 C57 1.37(2)
C56 H56 0.9300
C57 O16 1.257(17)
C57 C58 1.53(2)
C58 F24 1.29(2)
C58 F22 1.33(2)
C58 F23 1.35(2)
C59 F27 1.28(2)
C59 F26 1.291(19)
C59 F25 1.34(2)
C59 C60 1.53(2)
C60 O17 1.224(18)
C60 C61 1.35(2)
C61 C62 1.43(2)
C61 H61 0.9300
C62 O18 1.209(17)
C62 C63 1.53(2)
C63 F30 1.30(2)
C63 F29 1.31(2)
C63 F28 1.31(2)
C64 F31 1.30(2)
C64 F32 1.30(2)
C64 F33 1.33(2)
C64 C65 1.52(2)
C65 O19 1.214(17)
C65 C66 1.42(2)
C66 C67 1.36(2)
C66 H66 0.9300
C67 O20 1.249(18)
C67 C68 1.50(2)
C68 F35 1.29(3)
C68 F34 1.31(2)
C68 F36 1.38(3)
C69 C70 1.553(10)
C69 H69A 0.9703
C69 H69B 0.9704
C69 H69C 0.9705
C70 C71 1.548(10)
C70 H70A 0.9700
C70 H70B 0.9700
C71 C72 1.553(10)
C71 H71A 0.9700
C71 H71B 0.9700
C72 C73 1.547(10)
C72 H72A 0.9700
C72 H72B 0.9700
C73 C74 1.550(10)
C73 H73A 0.9700
C73 H73B 0.9700
C74 C75 1.554(10)
C74 H74A 0.9700
C74 H74B 0.9700
C75 H75A 0.9803
C75 H75B 0.9797
C75 H75C 0.9804
N2 O3 1.269(14)
N3 O4 1.260(15)
N4 O1 1.288(13)
N5 O2 1.294(13)
N7 O13 1.284(15)
N8 O14 1.271(17)
N9 O11 1.308(13)
N10 O12 1.309(14)
C32 H32 0.9300
